data_7052632
loop_
_publ_author_name
'Saad, Ali'
'Jeannin, Olivier'
'Fourmigu\'e, Marc'

_publ_section_title
;
 A binaphthol-substituted tetrathiafulvalene with axial chirality and
 its enantiopure TCNQF4 charge-transfer salts
;
_journal_issue 5
_journal_name_full 'New Journal of Chemistry'
_journal_page_first 1004
_journal_paper_doi 10.1039/c1nj20034h
_journal_volume 35
_journal_year 2011
_chemical_formula_moiety 'C30 H20 O2 S6, C12 F4 N4, C H2 Cl2'
_chemical_formula_sum 'C43 H22 Cl2 F4 N4 O2 S6'
_chemical_formula_weight 965.91
_chemical_name_systematic
;
?
;
_space_group_IT_number 1
_symmetry_cell_setting triclinic
_symmetry_space_group_name_Hall 'P 1'
_symmetry_space_group_name_H-M 'P 1'
_atom_sites_solution_hydrogens geom
_atom_sites_solution_primary direct
_atom_sites_solution_secondary difmap
_audit_creation_method SHELXL-97
_cell_angle_alpha 106.5700(10)
_cell_angle_beta 90.8370(10)
_cell_angle_gamma 92.7430(10)
_cell_formula_units_Z 2
_cell_length_a 8.5380(2)
_cell_length_b 12.9927(3)
_cell_length_c 18.7805(5)
_cell_measurement_reflns_used 8962
_cell_measurement_temperature 150(2)
_cell_measurement_theta_max 26.81
_cell_measurement_theta_min 2.26
_cell_volume 1993.68(9)
_computing_cell_refinement 'Bruker SMART, 2006'
_computing_data_collection 'Bruker SMART, 2006'
_computing_data_reduction 'Bruker SAINT, 2006'
_computing_molecular_graphics 'Ortep-3 for Windows (Farrugia, 1997)'
_computing_publication_material 'WinGX publication routines (Farrugia, 1999)'
_computing_structure_refinement 'SHELXL-97 (Sheldrick, 1997)'
_computing_structure_solution 'SIR97 (Altomare et al., 1999)'
_diffrn_ambient_temperature 150(2)
_diffrn_detector 'CCD plate'
_diffrn_measured_fraction_theta_full 0.984
_diffrn_measured_fraction_theta_max 0.984
_diffrn_measurement_device_type 'APEXII, Bruker-AXS'
_diffrn_measurement_method 'CCD rotation images, thin slices'
_diffrn_radiation_monochromator graphite
_diffrn_radiation_source 'fine-focus sealed tube'
_diffrn_radiation_type MoK\a
_diffrn_radiation_wavelength 0.71073
_diffrn_reflns_av_R_equivalents 0.0360
_diffrn_reflns_av_sigmaI/netI 0.0584
_diffrn_reflns_limit_h_max 11
_diffrn_reflns_limit_h_min -10
_diffrn_reflns_limit_k_max 16
_diffrn_reflns_limit_k_min -13
_diffrn_reflns_limit_l_max 24
_diffrn_reflns_limit_l_min -24
_diffrn_reflns_number 26784
_diffrn_reflns_theta_full 27.49
_diffrn_reflns_theta_max 27.49
_diffrn_reflns_theta_min 1.13
_exptl_absorpt_coefficient_mu 0.542
_exptl_absorpt_correction_T_max 0.973
_exptl_absorpt_correction_T_min 0.913
_exptl_absorpt_correction_type multi-scan
_exptl_absorpt_process_details
;
[Sheldrick, G.M. (2002). SADABS Bruker AXS Inc., Madison, Wisconsin, USA]
;
_exptl_crystal_colour black
_exptl_crystal_density_diffrn 1.609
_exptl_crystal_density_method 'not measured'
_exptl_crystal_description prism
_exptl_crystal_F_000 980
_exptl_crystal_size_max 0.23
_exptl_crystal_size_mid 0.14
_exptl_crystal_size_min 0.05
_refine_diff_density_max 0.868
_refine_diff_density_min -0.926
_refine_diff_density_rms 0.157
_refine_ls_abs_structure_details 'Flack H D (1983), Acta Cryst. A39, 876-881'
_refine_ls_abs_structure_Flack 0.06(7)
_refine_ls_extinction_method none
_refine_ls_goodness_of_fit_ref 1.052
_refine_ls_hydrogen_treatment constr
_refine_ls_matrix_type full
_refine_ls_number_parameters 1137
_refine_ls_number_reflns 13579
_refine_ls_number_restraints 3
_refine_ls_restrained_S_all 1.052
_refine_ls_R_factor_all 0.0686
_refine_ls_R_factor_gt 0.0576
_refine_ls_shift/su_max 0.001
_refine_ls_shift/su_mean 0.000
_refine_ls_structure_factor_coef Fsqd
_refine_ls_weighting_details 'calc w=1/[\s^2^(Fo^2^)+(0.1243P)^2^+0.0000P] where P=(Fo^2^+2Fc^2^)/3'
_refine_ls_weighting_scheme calc
_refine_ls_wR_factor_gt 0.1585
_refine_ls_wR_factor_ref 0.1760
_reflns_number_gt 11819
_reflns_number_total 13579
_reflns_threshold_expression >2sigma(I)
_cod_data_source_file c1nj20034h.txt
_cod_data_source_block -R--1-TCNQF4
_cod_original_cell_volume 1993.68(8)
_cod_original_sg_symbol_Hall P1
_cod_original_sg_symbol_H-M P1
_cod_database_code 7052632

loop_
_symmetry_equiv_pos_as_xyz
'x, y, z'

loop_
_atom_site_label
_atom_site_type_symbol
_atom_site_fract_x
_atom_site_fract_y
_atom_site_fract_z
_atom_site_U_iso_or_equiv
_atom_site_adp_type
_atom_site_occupancy
_atom_site_symmetry_multiplicity
_atom_site_calc_flag
_atom_site_refinement_flags
_atom_site_disorder_assembly
_atom_site_disorder_group
S1 S 0.73196(16) 0.21483(11) 0.59488(8) 0.0241(3) Uani 1 1 d . . .
S2 S 0.9172(2) 0.12869(13) 0.46133(10) 0.0407(4) Uani 1 1 d . . .
S4 S 0.74367(17) 0.43444(11) 0.58594(8) 0.0281(3) Uani 1 1 d . A .
S5 S 0.57081(14) 0.50959(10) 0.74540(7) 0.0197(3) Uani 1 1 d . . .
S6 S 0.55788(15) 0.28653(10) 0.74906(7) 0.0215(3) Uani 1 1 d . . .
O1 O 0.6119(4) 0.6086(3) 0.93532(19) 0.0223(8) Uani 1 1 d . . .
O2 O 0.5098(4) 0.4039(3) 0.96077(19) 0.0212(7) Uani 1 1 d . . .
C1 C 0.6859(6) 0.3456(4) 0.6340(3) 0.0212(11) Uani 1 1 d . . .
C2 C 0.8367(7) 0.2393(5) 0.5226(4) 0.0319(13) Uani 1 1 d . A .
C3 C 0.8470(8) 0.3435(5) 0.5204(4) 0.0399(16) Uani 1 1 d . . .
S3 S 0.9779(6) 0.3975(2) 0.4686(2) 0.0348(13) Uani 0.629(12) 1 d P A 1
C4 C 0.978(3) 0.2789(14) 0.3831(9) 0.068(5) Uani 0.629(12) 1 d P A 1
H4A H 0.8753 0.2685 0.3587 0.082 Uiso 0.629(12) 1 calc PR A 1
H4B H 1.0536 0.2943 0.3489 0.082 Uiso 0.629(12) 1 calc PR A 1
C5 C 1.013(2) 0.1903(12) 0.3979(9) 0.059(4) Uani 0.629(12) 1 d P A 1
H5A H 1.1222 0.2007 0.4138 0.071 Uiso 0.629(12) 1 calc PR A 1
H5B H 1.0079 0.1355 0.3503 0.071 Uiso 0.629(12) 1 calc PR A 1
S3A S 0.8934(11) 0.3900(4) 0.4388(4) 0.036(2) Uani 0.371(12) 1 d P A 2
C4A C 1.034(3) 0.290(2) 0.4048(16) 0.044(6) Uiso 0.371(12) 1 d P A 2
H4A1 H 1.0852 0.2994 0.3610 0.052 Uiso 0.371(12) 1 calc PR A 2
H4A2 H 1.1133 0.2908 0.4426 0.052 Uiso 0.371(12) 1 calc PR A 2
C5A C 0.917(2) 0.1792(13) 0.3848(8) 0.024(4) Uani 0.371(12) 1 d P A 2
H5A1 H 0.9544 0.1262 0.3417 0.028 Uiso 0.371(12) 1 calc PR A 2
H5A2 H 0.8116 0.1955 0.3736 0.028 Uiso 0.371(12) 1 calc PR A 2
C6 C 0.6086(6) 0.3779(4) 0.7008(3) 0.0192(10) Uani 1 1 d . . .
C7 C 0.5036(6) 0.4844(4) 0.8263(3) 0.0190(10) Uani 1 1 d . . .
C8 C 0.4981(6) 0.3797(4) 0.8274(3) 0.0191(10) Uani 1 1 d . . .
C9 C 0.4684(6) 0.5796(4) 0.8905(3) 0.0212(11) Uani 1 1 d . . .
H9A H 0.4376 0.6390 0.8727 0.025 Uiso 1 1 calc R . .
H9B H 0.3841 0.5607 0.9193 0.025 Uiso 1 1 calc R . .
C10 C 0.4431(6) 0.3392(4) 0.8910(3) 0.0222(11) Uani 1 1 d . . .
H10A H 0.3297 0.3396 0.8927 0.027 Uiso 1 1 calc R . .
H10B H 0.4723 0.2655 0.8827 0.027 Uiso 1 1 calc R . .
C11 C 0.5823(6) 0.6441(4) 1.0120(3) 0.0228(11) Uani 1 1 d . . .
C12 C 0.4961(7) 0.7351(5) 1.0403(4) 0.0306(13) Uani 1 1 d . . .
H12 H 0.4598 0.7724 1.0084 0.037 Uiso 1 1 calc R . .
C13 C 0.4651(7) 0.7695(4) 1.1134(3) 0.0283(12) Uani 1 1 d . . .
H13 H 0.4068 0.8296 1.1316 0.034 Uiso 1 1 calc R . .
C14 C 0.5223(7) 0.7129(5) 1.1621(3) 0.0286(13) Uani 1 1 d . . .
C15 C 0.4850(7) 0.7433(5) 1.2379(3) 0.0330(13) Uani 1 1 d . . .
H15 H 0.4258 0.8028 1.2565 0.040 Uiso 1 1 calc R . .
C16 C 0.5345(7) 0.6865(6) 1.2846(3) 0.0378(15) Uani 1 1 d . . .
H16 H 0.5063 0.7065 1.3341 0.045 Uiso 1 1 calc R . .
C17 C 0.6265(7) 0.5993(5) 1.2582(3) 0.0303(13) Uani 1 1 d . . .
H17 H 0.6619 0.5625 1.2907 0.036 Uiso 1 1 calc R . .
C18 C 0.6664(6) 0.5662(4) 1.1847(3) 0.0233(11) Uani 1 1 d . . .
H18 H 0.7272 0.5071 1.1675 0.028 Uiso 1 1 calc R . .
C19 C 0.6134(6) 0.6234(4) 1.1345(3) 0.0214(11) Uani 1 1 d . . .
C20 C 0.6454(6) 0.5883(4) 1.0569(3) 0.0183(10) Uani 1 1 d . . .
C21 C 0.7398(6) 0.4936(4) 1.0246(3) 0.0198(10) Uani 1 1 d . . .
C22 C 0.9026(6) 0.4938(5) 1.0430(3) 0.0262(12) Uani 1 1 d . . .
C23 C 0.9832(6) 0.5858(5) 1.0910(3) 0.0303(13) Uani 1 1 d . . .
H23 H 0.9297 0.6477 1.1111 0.036 Uiso 1 1 calc R . .
C24 C 1.1406(7) 0.5845(7) 1.1082(4) 0.0428(17) Uani 1 1 d . . .
H24 H 1.1927 0.6463 1.1385 0.051 Uiso 1 1 calc R . .
C25 C 1.2240(7) 0.4902(7) 1.0802(4) 0.0436(17) Uani 1 1 d . . .
H25 H 1.3295 0.4892 1.0930 0.052 Uiso 1 1 calc R . .
C26 C 1.1473(7) 0.4015(6) 1.0347(4) 0.0382(15) Uani 1 1 d . . .
H26 H 1.2023 0.3398 1.0165 0.046 Uiso 1 1 calc R . .
C27 C 0.9876(6) 0.3991(5) 1.0137(3) 0.0282(12) Uani 1 1 d . . .
C28 C 0.9082(7) 0.3078(5) 0.9624(3) 0.0291(12) Uani 1 1 d . . .
H28 H 0.9622 0.2461 0.9424 0.035 Uiso 1 1 calc R . .
C29 C 0.7537(7) 0.3102(4) 0.9426(3) 0.0232(11) Uani 1 1 d . . .
H29 H 0.7046 0.2510 0.9080 0.028 Uiso 1 1 calc R . .
C30 C 0.6684(6) 0.4019(4) 0.9743(3) 0.0188(10) Uani 1 1 d . . .
S1B S 0.25227(16) 0.46440(10) 1.63266(7) 0.0231(3) Uani 1 1 d . . .
S2B S 0.12882(17) 0.59417(11) 1.77044(8) 0.0292(3) Uani 1 1 d . . .
S3B S 0.03426(18) 0.34389(12) 1.80334(8) 0.0326(3) Uani 1 1 d . . .
S4B S 0.19795(15) 0.25617(10) 1.66004(7) 0.0218(3) Uani 1 1 d . . .
S5B S 0.37345(14) 0.14629(10) 1.50172(7) 0.0198(3) Uani 1 1 d . B .
S6B S 0.41284(16) 0.35989(10) 1.48175(7) 0.0238(3) Uani 1 1 d . B .
O1B O 0.4349(4) 0.0444(3) 1.28770(19) 0.0198(7) Uani 1 1 d . . .
O2B O 0.3665(4) 0.2727(3) 1.29733(19) 0.0226(8) Uani 1 1 d . B .
C1B C 0.2734(6) 0.3282(4) 1.6038(3) 0.0196(10) Uani 1 1 d . B .
C2B C 0.1623(6) 0.4651(4) 1.7154(3) 0.0213(11) Uani 1 1 d . B .
C3B C -0.038(3) 0.5692(16) 1.8134(13) 0.034(6) Uani 0.35(3) 1 d P B 3
H3B1 H -0.0690 0.6353 1.8482 0.041 Uiso 0.35(3) 1 calc PR B 3
H3B2 H -0.1227 0.5429 1.7766 0.041 Uiso 0.35(3) 1 calc PR B 3
C4B C -0.011(3) 0.4864(17) 1.8543(12) 0.024(5) Uani 0.35(3) 1 d P B 3
H4B1 H -0.1032 0.4823 1.8829 0.029 Uiso 0.35(3) 1 calc PR B 3
H4B2 H 0.0753 0.5153 1.8898 0.029 Uiso 0.35(3) 1 calc PR B 3
C3C C 0.0313(14) 0.5654(8) 1.8506(7) 0.032(4) Uani 0.65(3) 1 d P B 4
H3C1 H 0.1112 0.5624 1.8871 0.039 Uiso 0.65(3) 1 calc PR B 4
H3C2 H -0.0336 0.6245 1.8734 0.039 Uiso 0.65(3) 1 calc PR B 4
C4C C -0.0705(16) 0.4609(10) 1.8314(8) 0.024(3) Uani 0.65(3) 1 d P B 4
H4C1 H -0.1448 0.4611 1.7919 0.029 Uiso 0.65(3) 1 calc PR B 4
H4C2 H -0.1302 0.4587 1.8746 0.029 Uiso 0.65(3) 1 calc PR B 4
C5B C 0.1333(6) 0.3676(5) 1.7276(3) 0.0247(11) Uani 1 1 d . B .
C6B C 0.3475(6) 0.2812(4) 1.5364(3) 0.0197(10) Uani 1 1 d . . .
C7B C 0.4493(6) 0.1541(4) 1.4186(3) 0.0201(10) Uani 1 1 d . . .
C8B C 0.4666(6) 0.2531(4) 1.4092(3) 0.0206(11) Uani 1 1 d . B .
C9B C 0.4909(6) 0.0482(4) 1.3614(3) 0.0206(10) Uani 1 1 d . B .
H9B1 H 0.6037 0.0426 1.3614 0.025 Uiso 1 1 calc R . .
H9B2 H 0.4439 -0.0124 1.3754 0.025 Uiso 1 1 calc R . .
C10B C 0.5118(6) 0.2793(5) 1.3392(3) 0.0238(11) Uani 1 1 d . . .
H10C H 0.5616 0.3510 1.3505 0.029 Uiso 1 1 calc R B .
H10D H 0.5836 0.2281 1.3115 0.029 Uiso 1 1 calc R . .
C11B C 0.2745(6) 0.0258(4) 1.2710(3) 0.0187(10) Uani 1 1 d . . .
C12B C 0.1824(6) -0.0456(4) 1.2998(3) 0.0241(11) Uani 1 1 d . . .
H12B H 0.2268 -0.0772 1.3333 0.029 Uiso 1 1 calc R . .
C13B C 0.0285(7) -0.0682(5) 1.2782(3) 0.0290(13) Uani 1 1 d . . .
H13B H -0.0305 -0.1174 1.2957 0.035 Uiso 1 1 calc R . .
C14B C -0.0427(6) -0.0175(5) 1.2295(3) 0.0272(12) Uani 1 1 d . . .
C15B C -0.2070(7) -0.0312(6) 1.2112(4) 0.0425(17) Uani 1 1 d . . .
H15B H -0.2680 -0.0799 1.2283 0.051 Uiso 1 1 calc R . .
C16B C -0.2754(8) 0.0235(7) 1.1705(4) 0.0464(18) Uani 1 1 d . . .
H16B H -0.3830 0.0140 1.1606 0.056 Uiso 1 1 calc R . .
C17B C -0.1838(7) 0.0966(6) 1.1420(4) 0.0419(16) Uani 1 1 d . . .
H17B H -0.2315 0.1332 1.1124 0.050 Uiso 1 1 calc R . .
C18B C -0.0257(7) 0.1134(5) 1.1581(3) 0.0314(13) Uani 1 1 d . . .
H18B H 0.0326 0.1625 1.1401 0.038 Uiso 1 1 calc R . .
C19B C 0.0497(6) 0.0566(5) 1.2018(3) 0.0237(11) Uani 1 1 d . . .
C20B C 0.2141(6) 0.0725(4) 1.2196(3) 0.0201(11) Uani 1 1 d . . .
C21B C 0.3140(6) 0.1377(4) 1.1827(3) 0.0173(10) Uani 1 1 d . B .
C22B C 0.3391(6) 0.0979(4) 1.1043(3) 0.0203(10) Uani 1 1 d . . .
C23B C 0.2757(6) -0.0035(4) 1.0610(3) 0.0228(11) Uani 1 1 d . . .
H23B H 0.2135 -0.0458 1.0830 0.027 Uiso 1 1 calc R . .
C24B C 0.3053(7) -0.0399(5) 0.9869(3) 0.0287(12) Uani 1 1 d . . .
H24B H 0.2621 -0.1065 0.9589 0.034 Uiso 1 1 calc R . .
C25B C 0.4011(7) 0.0227(5) 0.9521(3) 0.0321(13) Uani 1 1 d . . .
H25B H 0.4216 -0.0033 0.9018 0.039 Uiso 1 1 calc R . .
C26B C 0.4620(7) 0.1193(5) 0.9916(3) 0.0315(13) Uani 1 1 d . . .
H26B H 0.5236 0.1599 0.9680 0.038 Uiso 1 1 calc R . .
C27B C 0.4346(6) 0.1619(5) 1.0694(3) 0.0241(11) Uani 1 1 d . . .
C28B C 0.4989(7) 0.2633(5) 1.1113(3) 0.0301(13) Uani 1 1 d . . .
H28B H 0.5570 0.3057 1.0878 0.036 Uiso 1 1 calc R . .
C29B C 0.4770(7) 0.3002(5) 1.1862(3) 0.0282(12) Uani 1 1 d . B .
H29B H 0.5219 0.3665 1.2138 0.034 Uiso 1 1 calc R . .
C30B C 0.3845(6) 0.2355(4) 1.2212(3) 0.0209(10) Uani 1 1 d . . .
N1D N 0.2327(6) 0.1410(4) 0.7785(3) 0.0348(12) Uani 1 1 d . . .
N2D N 0.1224(7) -0.1584(4) 0.8126(3) 0.0346(12) Uani 1 1 d . . .
N3D N 0.8434(7) -0.1619(5) 0.4156(3) 0.0393(13) Uani 1 1 d . . .
N4D N 0.6560(7) -0.4638(5) 0.4329(3) 0.0456(15) Uani 1 1 d . . .
F1D F 0.6300(4) -0.0336(2) 0.54020(18) 0.0264(7) Uani 1 1 d . . .
F2D F 0.4505(4) 0.0567(3) 0.64941(18) 0.0277(7) Uani 1 1 d . . .
F3D F 0.3441(4) -0.2823(3) 0.69204(18) 0.0288(7) Uani 1 1 d . . .
F4D F 0.5241(4) -0.3719(2) 0.58433(17) 0.0261(7) Uani 1 1 d . . .
C1D C 0.5853(6) -0.2092(4) 0.5540(3) 0.0203(10) Uani 1 1 d . . .
C2D C 0.5622(6) -0.0964(4) 0.5777(3) 0.0207(10) Uani 1 1 d . . .
C3D C 0.4682(6) -0.0504(4) 0.6360(3) 0.0210(11) Uani 1 1 d . . .
C4D C 0.3869(6) -0.1066(4) 0.6785(3) 0.0204(11) Uani 1 1 d . . .
C5D C 0.4149(6) -0.2188(4) 0.6554(3) 0.0231(11) Uani 1 1 d . . .
C6D C 0.5060(6) -0.2663(4) 0.5976(3) 0.0202(11) Uani 1 1 d . . .
C7D C 0.2867(6) -0.0589(4) 0.7373(3) 0.0219(11) Uani 1 1 d . . .
C8D C 0.2606(6) 0.0529(4) 0.7597(3) 0.0240(11) Uani 1 1 d . . .
C9D C 0.1997(6) -0.1185(4) 0.7771(3) 0.0235(11) Uani 1 1 d . . .
C10D C 0.6732(6) -0.2596(4) 0.4909(3) 0.0228(11) Uani 1 1 d . . .
C11D C 0.7628(7) -0.2008(5) 0.4503(3) 0.0284(12) Uani 1 1 d . . .
C12D C 0.6669(7) -0.3736(5) 0.4597(3) 0.0281(12) Uani 1 1 d . . .
N1E N 0.6288(6) 0.0880(4) 0.8124(3) 0.0295(11) Uani 1 1 d . . .
N2E N 0.5938(7) -0.2285(4) 0.8236(3) 0.0395(13) Uani 1 1 d . . .
N3E N 1.3003(6) -0.1076(4) 0.4528(3) 0.0298(11) Uani 1 1 d . . .
N4E N 1.2383(7) -0.4241(4) 0.4600(3) 0.0385(13) Uani 1 1 d . . .
F1E F 1.0543(4) -0.0177(3) 0.57267(19) 0.0313(8) Uani 1 1 d . . .
F2E F 0.8613(4) 0.0417(2) 0.68218(18) 0.0291(7) Uani 1 1 d . . .
F3E F 0.8088(4) -0.3177(2) 0.69524(17) 0.0270(7) Uani 1 1 d . . .
F4E F 1.0006(4) -0.3768(2) 0.58538(19) 0.0297(7) Uani 1 1 d . . .
C1E C 1.0376(6) -0.2011(4) 0.5719(3) 0.0200(10) Uani 1 1 d . . .
C2E C 0.9938(6) -0.0945(4) 0.6012(3) 0.0226(11) Uani 1 1 d . . .
C3E C 0.8938(6) -0.0630(4) 0.6595(3) 0.0216(11) Uani 1 1 d . . .
C5E C 0.8683(6) -0.2422(4) 0.6656(3) 0.0188(10) Uani 1 1 d . . .
C6E C 0.9662(6) -0.2737(4) 0.6072(3) 0.0192(10) Uani 1 1 d . . .
C7E C 0.7224(6) -0.1028(4) 0.7554(3) 0.0202(10) Uani 1 1 d . . .
C9E C 0.6551(7) -0.1752(5) 0.7923(3) 0.0278(12) Uani 1 1 d . . .
C8E C 0.6751(7) 0.0050(5) 0.7864(3) 0.0249(11) Uani 1 1 d . . .
C4E C 0.8245(6) -0.1344(4) 0.6957(3) 0.0182(10) Uani 1 1 d . . .
C10E C 1.1452(6) -0.2331(4) 0.5141(3) 0.0200(10) Uani 1 1 d . . .
C11E C 1.2234(6) -0.1605(5) 0.4811(3) 0.0231(11) Uani 1 1 d . . .
C12E C 1.1937(7) -0.3401(5) 0.4857(3) 0.0264(12) Uani 1 1 d . . .
C1F C 0.1483(11) 0.5142(8) 0.2764(5) 0.062(2) Uani 1 1 d . . .
H1F1 H 0.2240 0.5184 0.2392 0.075 Uiso 1 1 calc R . .
H1F2 H 0.2039 0.4994 0.3175 0.075 Uiso 1 1 calc R . .
Cl1F Cl 0.0092(4) 0.4108(2) 0.23846(16) 0.0894(8) Uani 1 1 d . . .
Cl2F Cl 0.0582(3) 0.6391(2) 0.30846(14) 0.0758(7) Uani 1 1 d . . .
C1G C 0.8053(17) 0.8790(12) 0.9808(9) 0.120(5) Uiso 1 1 d . C 5
H1G1 H 0.7336 0.9070 1.0204 0.144 Uiso 1 1 calc R C 5
H1G2 H 0.7444 0.8292 0.9405 0.144 Uiso 1 1 calc R C 5
Cl1G Cl 0.8726(4) 0.9835(3) 0.95000(18) 0.0990(9) Uani 1 1 d . C 5
Cl2G Cl 0.9343(4) 0.8089(3) 1.0121(2) 0.1055(11) Uani 1 1 d . C 5

loop_
_atom_site_aniso_label
_atom_site_aniso_U_11
_atom_site_aniso_U_22
_atom_site_aniso_U_33
_atom_site_aniso_U_23
_atom_site_aniso_U_13
_atom_site_aniso_U_12
S1 0.0297(7) 0.0181(6) 0.0251(7) 0.0068(5) 0.0030(5) 0.0038(5)
S2 0.0510(10) 0.0291(8) 0.0401(9) 0.0039(7) 0.0175(7) 0.0158(7)
S4 0.0397(8) 0.0155(6) 0.0286(7) 0.0055(5) 0.0151(6) -0.0008(5)
S5 0.0239(6) 0.0174(6) 0.0185(6) 0.0065(5) 0.0024(5) -0.0004(5)
S6 0.0270(7) 0.0190(6) 0.0194(6) 0.0075(5) 0.0006(5) -0.0016(5)
O1 0.0249(19) 0.025(2) 0.0177(19) 0.0085(15) -0.0020(14) -0.0030(15)
O2 0.0218(18) 0.0235(19) 0.0178(18) 0.0060(15) 0.0006(14) -0.0022(14)
C1 0.023(3) 0.019(3) 0.022(3) 0.006(2) -0.001(2) 0.000(2)
C2 0.027(3) 0.032(3) 0.036(3) 0.007(3) 0.012(2) 0.001(2)
C3 0.053(4) 0.025(3) 0.041(4) 0.007(3) 0.029(3) 0.005(3)
S3 0.042(3) 0.0301(14) 0.034(2) 0.0119(12) 0.0158(19) 0.0023(12)
C4 0.082(13) 0.062(10) 0.045(9) -0.012(8) 0.020(9) 0.007(9)
C5 0.059(10) 0.051(9) 0.063(10) 0.006(7) 0.026(8) 0.005(7)
S3A 0.046(5) 0.031(2) 0.030(3) 0.0094(19) 0.021(3) 0.000(2)
C5A 0.027(9) 0.026(8) 0.012(7) -0.003(6) -0.012(6) -0.001(7)
C6 0.021(3) 0.016(2) 0.020(3) 0.004(2) 0.002(2) -0.0023(19)
C7 0.022(3) 0.022(3) 0.012(2) 0.0028(19) -0.0017(18) -0.0033(19)
C8 0.023(3) 0.020(3) 0.013(2) 0.004(2) -0.0004(19) -0.0053(19)
C9 0.021(3) 0.024(3) 0.017(3) 0.003(2) -0.0008(19) -0.001(2)
C10 0.026(3) 0.025(3) 0.015(2) 0.006(2) -0.004(2) -0.006(2)
C11 0.027(3) 0.022(3) 0.017(3) 0.002(2) -0.001(2) -0.005(2)
C12 0.036(3) 0.019(3) 0.037(3) 0.008(2) 0.000(2) 0.003(2)
C13 0.036(3) 0.019(3) 0.024(3) -0.003(2) -0.005(2) 0.004(2)
C14 0.027(3) 0.029(3) 0.021(3) -0.006(2) -0.004(2) -0.007(2)
C15 0.031(3) 0.039(3) 0.021(3) -0.004(3) -0.001(2) 0.003(2)
C16 0.037(3) 0.049(4) 0.019(3) -0.003(3) 0.005(2) 0.003(3)
C17 0.030(3) 0.042(3) 0.018(3) 0.009(2) -0.004(2) -0.010(2)
C18 0.022(3) 0.023(3) 0.022(3) 0.004(2) 0.000(2) -0.003(2)
C19 0.018(2) 0.023(3) 0.021(3) 0.004(2) -0.0023(19) -0.0044(19)
C20 0.022(2) 0.015(2) 0.015(2) 0.0017(19) -0.0009(18) -0.0071(19)
C21 0.022(3) 0.025(3) 0.014(2) 0.009(2) 0.0037(19) -0.001(2)
C22 0.019(3) 0.042(3) 0.019(3) 0.011(2) 0.003(2) -0.001(2)
C23 0.023(3) 0.041(4) 0.025(3) 0.007(3) -0.002(2) -0.008(2)
C24 0.020(3) 0.067(5) 0.040(4) 0.015(3) -0.004(3) -0.011(3)
C25 0.023(3) 0.073(5) 0.034(4) 0.015(3) -0.005(3) -0.002(3)
C26 0.021(3) 0.062(5) 0.034(3) 0.016(3) 0.011(2) 0.011(3)
C27 0.022(3) 0.040(3) 0.025(3) 0.013(3) 0.005(2) 0.002(2)
C28 0.032(3) 0.035(3) 0.022(3) 0.008(2) 0.010(2) 0.013(2)
C29 0.034(3) 0.019(3) 0.017(3) 0.006(2) 0.002(2) -0.003(2)
C30 0.023(3) 0.020(3) 0.014(2) 0.007(2) 0.0032(19) 0.0001(19)
S1B 0.0325(7) 0.0168(6) 0.0207(7) 0.0059(5) 0.0034(5) 0.0049(5)
S2B 0.0349(8) 0.0210(7) 0.0286(7) 0.0013(6) 0.0094(6) 0.0040(5)
S3B 0.0374(8) 0.0285(8) 0.0302(8) 0.0049(6) 0.0186(6) -0.0008(6)
S4B 0.0282(7) 0.0181(6) 0.0187(6) 0.0047(5) 0.0046(5) -0.0007(5)
S5B 0.0267(7) 0.0170(6) 0.0157(6) 0.0048(5) 0.0023(5) 0.0005(5)
S6B 0.0383(8) 0.0165(6) 0.0165(6) 0.0048(5) 0.0020(5) -0.0014(5)
O1B 0.0209(18) 0.0241(19) 0.0138(17) 0.0047(14) 0.0004(13) -0.0005(14)
O2B 0.029(2) 0.027(2) 0.0111(17) 0.0049(15) 0.0000(14) -0.0003(15)
C1B 0.022(3) 0.015(2) 0.022(3) 0.004(2) -0.001(2) 0.0008(19)
C2B 0.019(3) 0.022(3) 0.020(3) 0.001(2) 0.0038(19) 0.000(2)
C3B 0.039(11) 0.035(10) 0.034(12) 0.017(8) 0.001(10) 0.006(8)
C4B 0.039(13) 0.022(11) 0.009(9) 0.001(7) 0.004(8) -0.003(9)
C3C 0.034(6) 0.030(6) 0.030(7) 0.004(4) 0.010(5) -0.003(4)
C4C 0.027(6) 0.023(6) 0.020(6) 0.004(5) 0.007(4) 0.000(4)
C5B 0.023(3) 0.026(3) 0.021(3) 0.000(2) -0.001(2) -0.004(2)
C6B 0.025(3) 0.018(3) 0.017(3) 0.007(2) -0.003(2) 0.002(2)
C7B 0.022(3) 0.019(3) 0.017(3) 0.001(2) 0.0028(19) 0.0002(19)
C8B 0.023(3) 0.022(3) 0.014(2) 0.004(2) -0.0016(19) -0.003(2)
C9B 0.028(3) 0.016(2) 0.015(2) -0.0006(19) 0.001(2) 0.003(2)
C10B 0.029(3) 0.023(3) 0.019(3) 0.006(2) 0.000(2) -0.004(2)
C11B 0.017(2) 0.023(3) 0.013(2) 0.000(2) 0.0031(18) 0.0012(19)
C12B 0.030(3) 0.021(3) 0.021(3) 0.007(2) 0.008(2) -0.002(2)
C13B 0.033(3) 0.029(3) 0.024(3) 0.007(2) 0.012(2) -0.010(2)
C14B 0.022(3) 0.033(3) 0.024(3) 0.005(2) 0.011(2) -0.001(2)
C15B 0.026(3) 0.061(5) 0.039(4) 0.014(3) 0.007(3) -0.008(3)
C16B 0.023(3) 0.067(5) 0.042(4) 0.006(4) 0.000(3) 0.003(3)
C17B 0.028(3) 0.056(5) 0.043(4) 0.015(3) -0.003(3) 0.014(3)
C18B 0.024(3) 0.042(4) 0.029(3) 0.010(3) 0.009(2) 0.011(2)
C19B 0.018(2) 0.034(3) 0.018(3) 0.004(2) 0.0040(19) 0.006(2)
C20B 0.022(3) 0.021(3) 0.013(2) -0.0003(19) 0.0084(19) -0.0054(19)
C21B 0.021(2) 0.016(2) 0.016(2) 0.0068(19) 0.0009(19) 0.0006(18)
C22B 0.020(3) 0.025(3) 0.015(2) 0.005(2) 0.0020(19) 0.003(2)
C23B 0.028(3) 0.024(3) 0.016(2) 0.005(2) -0.002(2) -0.002(2)
C24B 0.036(3) 0.029(3) 0.017(3) 0.001(2) -0.003(2) 0.004(2)
C25B 0.036(3) 0.040(4) 0.019(3) 0.006(2) 0.002(2) 0.001(3)
C26B 0.034(3) 0.044(4) 0.021(3) 0.017(3) 0.001(2) -0.004(3)
C27B 0.029(3) 0.025(3) 0.021(3) 0.011(2) -0.002(2) -0.001(2)
C28B 0.038(3) 0.032(3) 0.023(3) 0.015(3) -0.001(2) -0.011(2)
C29B 0.041(3) 0.023(3) 0.022(3) 0.011(2) -0.003(2) -0.005(2)
C30B 0.025(3) 0.025(3) 0.014(2) 0.008(2) 0.0020(19) 0.006(2)
N1D 0.046(3) 0.027(3) 0.033(3) 0.009(2) 0.011(2) 0.009(2)
N2D 0.045(3) 0.030(3) 0.026(3) 0.004(2) 0.009(2) -0.005(2)
N3D 0.055(3) 0.036(3) 0.025(3) 0.006(2) 0.006(2) -0.010(2)
N4D 0.068(4) 0.028(3) 0.036(3) 0.002(2) 0.014(3) -0.005(3)
F1D 0.0345(18) 0.0196(16) 0.0276(17) 0.0111(13) 0.0074(13) -0.0011(13)
F2D 0.0378(18) 0.0174(16) 0.0298(18) 0.0091(13) 0.0064(14) 0.0046(13)
F3D 0.0392(19) 0.0197(16) 0.0294(18) 0.0106(14) 0.0098(14) -0.0042(13)
F4D 0.0384(18) 0.0147(15) 0.0256(17) 0.0062(13) 0.0087(13) 0.0007(12)
C1D 0.024(3) 0.019(2) 0.020(3) 0.008(2) -0.003(2) -0.0003(19)
C2D 0.028(3) 0.017(2) 0.017(2) 0.007(2) -0.002(2) -0.003(2)
C3D 0.025(3) 0.015(2) 0.022(3) 0.006(2) -0.002(2) 0.0018(19)
C4D 0.019(2) 0.018(2) 0.022(3) 0.003(2) -0.008(2) -0.0014(19)
C5D 0.027(3) 0.016(3) 0.027(3) 0.008(2) -0.003(2) -0.004(2)
C6D 0.026(3) 0.012(2) 0.022(3) 0.004(2) -0.004(2) -0.0062(19)
C7D 0.026(3) 0.018(3) 0.022(3) 0.007(2) -0.004(2) 0.000(2)
C8D 0.028(3) 0.021(3) 0.024(3) 0.009(2) 0.003(2) 0.002(2)
C9D 0.031(3) 0.020(3) 0.015(2) -0.002(2) -0.002(2) 0.000(2)
C10D 0.029(3) 0.020(3) 0.020(3) 0.009(2) 0.001(2) 0.000(2)
C11D 0.035(3) 0.025(3) 0.020(3) 0.000(2) -0.002(2) -0.002(2)
C12D 0.037(3) 0.027(3) 0.021(3) 0.008(2) 0.006(2) -0.004(2)
N1E 0.044(3) 0.022(2) 0.022(2) 0.004(2) 0.006(2) 0.010(2)
N2E 0.060(4) 0.028(3) 0.031(3) 0.010(2) 0.015(2) -0.005(2)
N3E 0.025(2) 0.038(3) 0.027(3) 0.012(2) 0.0047(19) -0.006(2)
N4E 0.048(3) 0.025(3) 0.040(3) 0.004(2) 0.009(2) 0.005(2)
F1E 0.0425(19) 0.0211(17) 0.0342(19) 0.0142(14) 0.0114(15) -0.0016(14)
F2E 0.0413(19) 0.0130(15) 0.0335(18) 0.0069(13) 0.0061(14) 0.0041(13)
F3E 0.0399(18) 0.0177(16) 0.0265(17) 0.0105(13) 0.0061(14) 0.0046(13)
F4E 0.0414(19) 0.0170(16) 0.0315(18) 0.0074(14) 0.0115(14) 0.0038(13)
C1E 0.020(3) 0.020(3) 0.020(3) 0.007(2) -0.0032(19) 0.0032(19)
C2E 0.026(3) 0.022(3) 0.023(3) 0.012(2) -0.004(2) -0.002(2)
C3E 0.023(3) 0.017(2) 0.025(3) 0.005(2) -0.002(2) 0.0031(19)
C5E 0.022(2) 0.018(2) 0.019(3) 0.008(2) -0.0029(19) -0.0009(19)
C6E 0.024(3) 0.014(2) 0.019(3) 0.003(2) -0.001(2) 0.0038(19)
C7E 0.025(3) 0.019(3) 0.016(2) 0.003(2) -0.0025(19) 0.002(2)
C9E 0.038(3) 0.022(3) 0.022(3) 0.002(2) -0.002(2) 0.007(2)
C8E 0.032(3) 0.024(3) 0.018(3) 0.007(2) -0.001(2) -0.002(2)
C4E 0.022(2) 0.020(2) 0.011(2) 0.0021(19) -0.0069(18) 0.0024(19)
C10E 0.022(3) 0.021(3) 0.020(3) 0.009(2) 0.002(2) 0.0028(19)
C11E 0.024(3) 0.028(3) 0.017(3) 0.005(2) -0.001(2) 0.004(2)
C12E 0.029(3) 0.028(3) 0.025(3) 0.012(2) 0.001(2) -0.001(2)
C1F 0.078(6) 0.065(6) 0.047(5) 0.020(4) -0.001(4) 0.012(5)
Cl1F 0.126(2) 0.0609(16) 0.0811(18) 0.0213(13) -0.0210(16) 0.0069(15)
Cl2F 0.0951(18) 0.0631(15) 0.0643(14) 0.0081(11) -0.0110(12) 0.0238(13)
Cl1G 0.103(2) 0.112(3) 0.085(2) 0.0329(19) 0.0055(16) 0.0006(18)
Cl2G 0.109(2) 0.093(2) 0.117(3) 0.041(2) -0.0216(19) -0.0326(18)

loop_
_atom_type_symbol
_atom_type_description
_atom_type_scat_dispersion_real
_atom_type_scat_dispersion_imag
_atom_type_scat_source
C C 0.0033 0.0016 'International Tables Vol C Tables 4.2.6.8 and 6.1.1.4'
H H 0.0000 0.0000 'International Tables Vol C Tables 4.2.6.8 and 6.1.1.4'
N N 0.0061 0.0033 'International Tables Vol C Tables 4.2.6.8 and 6.1.1.4'
O O 0.0106 0.0060 'International Tables Vol C Tables 4.2.6.8 and 6.1.1.4'
F F 0.0171 0.0103 'International Tables Vol C Tables 4.2.6.8 and 6.1.1.4'
S S 0.1246 0.1234 'International Tables Vol C Tables 4.2.6.8 and 6.1.1.4'
Cl Cl 0.1484 0.1585 'International Tables Vol C Tables 4.2.6.8 and 6.1.1.4'

loop_
_geom_angle_atom_site_label_1
_geom_angle_atom_site_label_2
_geom_angle_atom_site_label_3
_geom_angle
_geom_angle_site_symmetry_1
_geom_angle_site_symmetry_3
_geom_angle_publ_flag
C1 S1 C2 95.8(3) . . ?
C5A S2 C2 96.3(6) . . ?
C2 S2 C5 101.2(5) . . ?
C1 S4 C3 95.5(3) . . ?
C6 S5 C7 95.5(2) . . ?
C8 S6 C6 96.1(2) . . ?
C11 O1 C9 112.0(4) . . ?
C30 O2 C10 118.8(4) . . ?
C6 C1 S1 122.3(4) . . ?
C6 C1 S4 122.1(4) . . ?
S1 C1 S4 115.6(3) . . ?
C3 C2 S1 116.0(5) . . ?
C3 C2 S2 127.4(5) . . ?
S1 C2 S2 116.5(4) . . ?
C2 C3 S4 116.7(5) . . ?
C2 C3 S3 126.1(5) . . ?
S4 C3 S3 116.4(4) . . ?
C2 C3 S3A 126.4(5) . . ?
S4 C3 S3A 112.9(4) . . ?
C3 S3 C4 98.5(7) . . ?
C5 C4 S3 112.9(15) . . ?
C5 C4 H4A 109.0 . . ?
S3 C4 H4A 109.0 . . ?
C5 C4 H4B 109.0 . . ?
S3 C4 H4B 109.0 . . ?
H4A C4 H4B 107.8 . . ?
C4 C5 S2 127.6(12) . . ?
C4 C5 H5A 105.4 . . ?
S2 C5 H5A 105.4 . . ?
C4 C5 H5B 105.4 . . ?
S2 C5 H5B 105.4 . . ?
H5A C5 H5B 106.0 . . ?
C5A C4A S3A 100.1(15) . . ?
C5A C4A H4A1 111.8 . . ?
S3A C4A H4A1 111.8 . . ?
C5A C4A H4A2 111.8 . . ?
S3A C4A H4A2 111.8 . . ?
H4A1 C4A H4A2 109.5 . . ?
C4A C5A S2 108.5(13) . . ?
C4A C5A H5A1 110.0 . . ?
S2 C5A H5A1 110.0 . . ?
C4A C5A H5A2 110.0 . . ?
S2 C5A H5A2 110.0 . . ?
H5A1 C5A H5A2 108.4 . . ?
C1 C6 S5 124.0(4) . . ?
C1 C6 S6 120.7(4) . . ?
S5 C6 S6 115.0(3) . . ?
C8 C7 C9 125.7(5) . . ?
C8 C7 S5 116.4(4) . . ?
C9 C7 S5 117.7(4) . . ?
C7 C8 C10 125.6(5) . . ?
C7 C8 S6 116.8(4) . . ?
C10 C8 S6 117.6(4) . . ?
O1 C9 C7 106.0(4) . . ?
O1 C9 H9A 110.5 . . ?
C7 C9 H9A 110.5 . . ?
O1 C9 H9B 110.5 . . ?
C7 C9 H9B 110.5 . . ?
H9A C9 H9B 108.7 . . ?
O2 C10 C8 111.7(4) . . ?
O2 C10 H10A 109.3 . . ?
C8 C10 H10A 109.3 . . ?
O2 C10 H10B 109.3 . . ?
C8 C10 H10B 109.3 . . ?
H10A C10 H10B 107.9 . . ?
C20 C11 C12 122.3(5) . . ?
C20 C11 O1 117.6(5) . . ?
C12 C11 O1 120.0(5) . . ?
C13 C12 C11 120.9(5) . . ?
C13 C12 H12 119.6 . . ?
C11 C12 H12 119.6 . . ?
C12 C13 C14 119.4(5) . . ?
C12 C13 H13 120.3 . . ?
C14 C13 H13 120.3 . . ?
C19 C14 C15 119.1(6) . . ?
C19 C14 C13 120.0(5) . . ?
C15 C14 C13 120.8(6) . . ?
C16 C15 C14 121.1(6) . . ?
C16 C15 H15 119.4 . . ?
C14 C15 H15 119.4 . . ?
C15 C16 C17 120.3(6) . . ?
C15 C16 H16 119.9 . . ?
C17 C16 H16 119.9 . . ?
C18 C17 C16 121.0(6) . . ?
C18 C17 H17 119.5 . . ?
C16 C17 H17 119.5 . . ?
C17 C18 C19 119.7(5) . . ?
C17 C18 H18 120.2 . . ?
C19 C18 H18 120.2 . . ?
C14 C19 C20 119.7(5) . . ?
C14 C19 C18 118.8(5) . . ?
C20 C19 C18 121.4(5) . . ?
C11 C20 C19 117.5(5) . . ?
C11 C20 C21 120.5(5) . . ?
C19 C20 C21 122.0(4) . . ?
C30 C21 C22 118.7(5) . . ?
C30 C21 C20 119.5(5) . . ?
C22 C21 C20 121.8(5) . . ?
C23 C22 C21 121.4(6) . . ?
C23 C22 C27 118.5(5) . . ?
C21 C22 C27 120.1(5) . . ?
C24 C23 C22 120.5(6) . . ?
C24 C23 H23 119.7 . . ?
C22 C23 H23 119.7 . . ?
C23 C24 C25 120.9(7) . . ?
C23 C24 H24 119.5 . . ?
C25 C24 H24 119.5 . . ?
C26 C25 C24 118.8(6) . . ?
C26 C25 H25 120.6 . . ?
C24 C25 H25 120.6 . . ?
C25 C26 C27 122.7(7) . . ?
C25 C26 H26 118.7 . . ?
C27 C26 H26 118.7 . . ?
C26 C27 C28 122.9(6) . . ?
C26 C27 C22 118.4(6) . . ?
C28 C27 C22 118.6(5) . . ?
C29 C28 C27 120.7(5) . . ?
C29 C28 H28 119.6 . . ?
C27 C28 H28 119.6 . . ?
C28 C29 C30 120.5(5) . . ?
C28 C29 H29 119.8 . . ?
C30 C29 H29 119.8 . . ?
O2 C30 C21 116.5(4) . . ?
O2 C30 C29 122.1(5) . . ?
C21 C30 C29 121.3(5) . . ?
C1B S1B C2B 95.5(3) . . ?
C3B S2B C2B 100.5(7) . . ?
C2B S2B C3C 101.4(4) . . ?
C4C S3B C5B 100.1(4) . . ?
C5B S3B C4B 99.3(6) . . ?
C1B S4B C5B 95.4(3) . . ?
C6B S5B C7B 95.5(3) . . ?
C6B S6B C8B 95.0(3) . . ?
C11B O1B C9B 118.5(4) . . ?
C30B O2B C10B 112.9(4) . . ?
C6B C1B S4B 123.6(4) . . ?
C6B C1B S1B 120.1(4) . . ?
S4B C1B S1B 116.3(3) . . ?
C5B C2B S2B 130.6(4) . . ?
C5B C2B S1B 116.5(4) . . ?
S2B C2B S1B 112.8(3) . . ?
C4B C3B S2B 110.2(18) . . ?
C4B C3B H3B1 109.6 . . ?
S2B C3B H3B1 109.6 . . ?
C4B C3B H3B2 109.6 . . ?
S2B C3B H3B2 109.6 . . ?
H3B1 C3B H3B2 108.1 . . ?
C3B C4B S3B 121.6(16) . . ?
C3B C4B H4B1 106.9 . . ?
S3B C4B H4B1 106.9 . . ?
C3B C4B H4B2 106.9 . . ?
S3B C4B H4B2 106.9 . . ?
H4B1 C4B H4B2 106.7 . . ?
C4C C3C S2B 114.7(9) . . ?
C4C C3C H3C1 108.6 . . ?
S2B C3C H3C1 108.6 . . ?
C4C C3C H3C2 108.6 . . ?
S2B C3C H3C2 108.6 . . ?
H3C1 C3C H3C2 107.6 . . ?
C3C C4C S3B 114.5(10) . . ?
C3C C4C H4C1 108.6 . . ?
S3B C4C H4C1 108.6 . . ?
C3C C4C H4C2 108.6 . . ?
S3B C4C H4C2 108.6 . . ?
H4C1 C4C H4C2 107.6 . . ?
C2B C5B S4B 116.2(4) . . ?
C2B C5B S3B 126.2(4) . . ?
S4B C5B S3B 117.6(3) . . ?
C1B C6B S5B 124.1(4) . . ?
C1B C6B S6B 120.2(4) . . ?
S5B C6B S6B 115.7(3) . . ?
C8B C7B C9B 125.6(5) . . ?
C8B C7B S5B 116.5(4) . . ?
C9B C7B S5B 117.8(4) . . ?
C7B C8B C10B 126.4(5) . . ?
C7B C8B S6B 117.1(4) . . ?
C10B C8B S6B 116.1(4) . . ?
O1B C9B C7B 110.9(4) . . ?
O1B C9B H9B1 109.5 . . ?
C7B C9B H9B1 109.5 . . ?
O1B C9B H9B2 109.5 . . ?
C7B C9B H9B2 109.5 . . ?
H9B1 C9B H9B2 108.0 . . ?
O2B C10B C8B 105.3(4) . . ?
O2B C10B H10C 110.7 . . ?
C8B C10B H10C 110.7 . . ?
O2B C10B H10D 110.7 . . ?
C8B C10B H10D 110.7 . . ?
H10C C10B H10D 108.8 . . ?
C20B C11B O1B 116.6(4) . . ?
C20B C11B C12B 121.9(5) . . ?
O1B C11B C12B 121.2(5) . . ?
C13B C12B C11B 119.9(5) . . ?
C13B C12B H12B 120.0 . . ?
C11B C12B H12B 120.0 . . ?
C12B C13B C14B 120.8(5) . . ?
C12B C13B H13B 119.6 . . ?
C14B C13B H13B 119.6 . . ?
C13B C14B C15B 122.5(5) . . ?
C13B C14B C19B 119.2(5) . . ?
C15B C14B C19B 118.1(6) . . ?
C16B C15B C14B 122.2(6) . . ?
C16B C15B H15B 118.9 . . ?
C14B C15B H15B 118.9 . . ?
C15B C16B C17B 120.0(6) . . ?
C15B C16B H16B 120.0 . . ?
C17B C16B H16B 120.0 . . ?
C18B C17B C16B 120.4(6) . . ?
C18B C17B H17B 119.8 . . ?
C16B C17B H17B 119.8 . . ?
C17B C18B C19B 120.6(6) . . ?
C17B C18B H18B 119.7 . . ?
C19B C18B H18B 119.7 . . ?
C18B C19B C20B 121.9(5) . . ?
C18B C19B C14B 118.7(5) . . ?
C20B C19B C14B 119.4(5) . . ?
C11B C20B C19B 118.2(4) . . ?
C11B C20B C21B 122.3(5) . . ?
C19B C20B C21B 119.5(5) . . ?
C30B C21B C22B 118.4(4) . . ?
C30B C21B C20B 122.1(4) . . ?
C22B C21B C20B 119.5(4) . . ?
C23B C22B C27B 119.0(5) . . ?
C23B C22B C21B 122.1(5) . . ?
C27B C22B C21B 118.9(5) . . ?
C24B C23B C22B 120.5(5) . . ?
C24B C23B H23B 119.8 . . ?
C22B C23B H23B 119.8 . . ?
C23B C24B C25B 120.8(5) . . ?
C23B C24B H24B 119.6 . . ?
C25B C24B H24B 119.6 . . ?
C26B C25B C24B 120.0(5) . . ?
C26B C25B H25B 120.0 . . ?
C24B C25B H25B 120.0 . . ?
C25B C26B C27B 121.7(5) . . ?
C25B C26B H26B 119.1 . . ?
C27B C26B H26B 119.1 . . ?
C28B C27B C22B 120.1(5) . . ?
C28B C27B C26B 121.9(5) . . ?
C22B C27B C26B 118.0(5) . . ?
C29B C28B C27B 120.9(5) . . ?
C29B C28B H28B 119.6 . . ?
C27B C28B H28B 119.6 . . ?
C28B C29B C30B 118.9(5) . . ?
C28B C29B H29B 120.5 . . ?
C30B C29B H29B 120.5 . . ?
C21B C30B O2B 119.0(4) . . ?
C21B C30B C29B 122.7(5) . . ?
O2B C30B C29B 118.3(5) . . ?
C6D C1D C10D 123.4(5) . . ?
C6D C1D C2D 113.0(5) . . ?
C10D C1D C2D 123.6(5) . . ?
F1D C2D C3D 118.6(5) . . ?
F1D C2D C1D 118.8(5) . . ?
C3D C2D C1D 122.6(5) . . ?
F2D C3D C2D 115.8(4) . . ?
F2D C3D C4D 119.4(5) . . ?
C2D C3D C4D 124.8(5) . . ?
C3D C4D C7D 124.3(5) . . ?
C3D C4D C5D 111.9(5) . . ?
C7D C4D C5D 123.7(5) . . ?
F3D C5D C6D 117.5(5) . . ?
F3D C5D C4D 118.0(5) . . ?
C6D C5D C4D 124.5(5) . . ?
F4D C6D C5D 117.1(4) . . ?
F4D C6D C1D 119.5(5) . . ?
C5D C6D C1D 123.3(5) . . ?
C9D C7D C8D 113.8(5) . . ?
C9D C7D C4D 123.2(5) . . ?
C8D C7D C4D 123.0(5) . . ?
N1D C8D C7D 176.8(6) . . ?
N2D C9D C7D 173.7(6) . . ?
C1D C10D C12D 121.9(5) . . ?
C1D C10D C11D 123.1(5) . . ?
C12D C10D C11D 114.9(5) . . ?
N3D C11D C10D 173.5(7) . . ?
N4D C12D C10D 176.8(7) . . ?
C2E C1E C10E 123.7(5) . . ?
C2E C1E C6E 113.4(5) . . ?
C10E C1E C6E 122.8(5) . . ?
F1E C2E C3E 117.3(5) . . ?
F1E C2E C1E 119.2(5) . . ?
C3E C2E C1E 123.4(5) . . ?
F2E C3E C2E 117.4(5) . . ?
F2E C3E C4E 119.1(5) . . ?
C2E C3E C4E 123.4(5) . . ?
F3E C5E C6E 118.0(5) . . ?
F3E C5E C4E 118.5(5) . . ?
C6E C5E C4E 123.6(5) . . ?
F4E C6E C5E 117.7(4) . . ?
F4E C6E C1E 119.2(4) . . ?
C5E C6E C1E 123.1(5) . . ?
C4E C7E C9E 123.3(5) . . ?
C4E C7E C8E 124.4(5) . . ?
C9E C7E C8E 112.3(5) . . ?
N2E C9E C7E 175.5(6) . . ?
N1E C8E C7E 175.5(6) . . ?
C7E C4E C3E 123.8(5) . . ?
C7E C4E C5E 123.2(5) . . ?
C3E C4E C5E 113.0(5) . . ?
C1E C10E C11E 123.4(5) . . ?
C1E C10E C12E 124.0(5) . . ?
C11E C10E C12E 112.5(5) . . ?
N3E C11E C10E 173.1(6) . . ?
N4E C12E C10E 175.9(6) . . ?
Cl1F C1F Cl2F 110.7(5) . . ?
Cl1F C1F H1F1 109.5 . . ?
Cl2F C1F H1F1 109.5 . . ?
Cl1F C1F H1F2 109.5 . . ?
Cl2F C1F H1F2 109.5 . . ?
H1F1 C1F H1F2 108.1 . . ?
Cl2G C1G Cl1G 118.8(9) . . ?
Cl2G C1G H1G1 107.6 . . ?
Cl1G C1G H1G1 107.6 . . ?
Cl2G C1G H1G2 107.6 . . ?
Cl1G C1G H1G2 107.6 . . ?
H1G1 C1G H1G2 107.0 . . ?

loop_
_geom_bond_atom_site_label_1
_geom_bond_atom_site_label_2
_geom_bond_distance
_geom_bond_site_symmetry_2
_geom_bond_publ_flag
S1 C1 1.715(6) . ?
S1 C2 1.731(6) . ?
S2 C5A 1.741(16) . ?
S2 C2 1.742(6) . ?
S2 C5 1.799(14) . ?
S4 C1 1.716(5) . ?
S4 C3 1.730(6) . ?
S5 C6 1.726(5) . ?
S5 C7 1.743(5) . ?
S6 C8 1.719(5) . ?
S6 C6 1.731(5) . ?
O1 C11 1.412(6) . ?
O1 C9 1.448(6) . ?
O2 C30 1.376(6) . ?
O2 C10 1.432(6) . ?
C1 C6 1.391(7) . ?
C2 C3 1.365(9) . ?
C3 S3 1.742(6) . ?
C3 S3A 1.842(8) . ?
S3 C4 1.882(16) . ?
C4 C5 1.30(2) . ?
C4 H4A 0.9700 . ?
C4 H4B 0.9700 . ?
C5 H5A 0.9700 . ?
C5 H5B 0.9700 . ?
S3A C4A 1.80(3) . ?
C4A C5A 1.66(3) . ?
C4A H4A1 0.9700 . ?
C4A H4A2 0.9700 . ?
C5A H5A1 0.9700 . ?
C5A H5A2 0.9700 . ?
C7 C8 1.364(7) . ?
C7 C9 1.507(7) . ?
C8 C10 1.509(7) . ?
C9 H9A 0.9700 . ?
C9 H9B 0.9700 . ?
C10 H10A 0.9700 . ?
C10 H10B 0.9700 . ?
C11 C20 1.377(7) . ?
C11 C12 1.400(8) . ?
C12 C13 1.350(8) . ?
C12 H12 0.9300 . ?
C13 C14 1.423(9) . ?
C13 H13 0.9300 . ?
C14 C19 1.407(8) . ?
C14 C15 1.410(8) . ?
C15 C16 1.371(10) . ?
C15 H15 0.9300 . ?
C16 C17 1.387(9) . ?
C16 H16 0.9300 . ?
C17 C18 1.378(8) . ?
C17 H17 0.9300 . ?
C18 C19 1.437(8) . ?
C18 H18 0.9300 . ?
C19 C20 1.432(7) . ?
C20 C21 1.489(7) . ?
C21 C30 1.398(7) . ?
C21 C22 1.427(7) . ?
C22 C23 1.415(8) . ?
C22 C27 1.434(9) . ?
C23 C24 1.379(8) . ?
C23 H23 0.9300 . ?
C24 C25 1.418(11) . ?
C24 H24 0.9300 . ?
C25 C26 1.356(10) . ?
C25 H25 0.9300 . ?
C26 C27 1.410(8) . ?
C26 H26 0.9300 . ?
C27 C28 1.430(9) . ?
C28 C29 1.370(8) . ?
C28 H28 0.9300 . ?
C29 C30 1.413(8) . ?
C29 H29 0.9300 . ?
S1B C1B 1.715(5) . ?
S1B C2B 1.741(5) . ?
S2B C3B 1.711(19) . ?
S2B C2B 1.740(6) . ?
S2B C3C 1.852(10) . ?
S3B C4C 1.754(11) . ?
S3B C5B 1.758(6) . ?
S3B C4B 1.89(2) . ?
S4B C1B 1.713(5) . ?
S4B C5B 1.750(6) . ?
S5B C6B 1.714(5) . ?
S5B C7B 1.727(5) . ?
S6B C6B 1.723(5) . ?
S6B C8B 1.729(6) . ?
O1B C11B 1.395(6) . ?
O1B C9B 1.443(6) . ?
O2B C30B 1.385(6) . ?
O2B C10B 1.445(6) . ?
C1B C6B 1.412(7) . ?
C2B C5B 1.363(8) . ?
C3B C4B 1.51(3) . ?
C3B H3B1 0.9700 . ?
C3B H3B2 0.9700 . ?
C4B H4B1 0.9700 . ?
C4B H4B2 0.9700 . ?
C3C C4C 1.526(17) . ?
C3C H3C1 0.9700 . ?
C3C H3C2 0.9700 . ?
C4C H4C1 0.9700 . ?
C4C H4C2 0.9700 . ?
C7B C8B 1.349(7) . ?
C7B C9B 1.545(7) . ?
C8B C10B 1.501(7) . ?
C9B H9B1 0.9700 . ?
C9B H9B2 0.9700 . ?
C10B H10C 0.9700 . ?
C10B H10D 0.9700 . ?
C11B C20B 1.384(8) . ?
C11B C12B 1.414(7) . ?
C12B C13B 1.362(8) . ?
C12B H12B 0.9300 . ?
C13B C14B 1.416(9) . ?
C13B H13B 0.9300 . ?
C14B C15B 1.430(8) . ?
C14B C19B 1.431(8) . ?
C15B C16B 1.328(10) . ?
C15B H15B 0.9300 . ?
C16B C17B 1.425(10) . ?
C16B H16B 0.9300 . ?
C17B C18B 1.373(9) . ?
C17B H17B 0.9300 . ?
C18B C19B 1.416(8) . ?
C18B H18B 0.9300 . ?
C19B C20B 1.430(7) . ?
C20B C21B 1.486(6) . ?
C21B C30B 1.375(7) . ?
C21B C22B 1.438(7) . ?
C22B C23B 1.414(7) . ?
C22B C27B 1.430(7) . ?
C23B C24B 1.368(7) . ?
C23B H23B 0.9300 . ?
C24B C25B 1.419(8) . ?
C24B H24B 0.9300 . ?
C25B C26B 1.338(9) . ?
C25B H25B 0.9300 . ?
C26B C27B 1.435(8) . ?
C26B H26B 0.9300 . ?
C27B C28B 1.408(8) . ?
C28B C29B 1.370(8) . ?
C28B H28B 0.9300 . ?
C29B C30B 1.425(7) . ?
C29B H29B 0.9300 . ?
N1D C8D 1.136(7) . ?
N2D C9D 1.151(7) . ?
N3D C11D 1.150(8) . ?
N4D C12D 1.134(8) . ?
F1D C2D 1.338(6) . ?
F2D C3D 1.357(6) . ?
F3D C5D 1.345(6) . ?
F4D C6D 1.339(6) . ?
C1D C6D 1.414(7) . ?
C1D C10D 1.423(8) . ?
C1D C2D 1.428(7) . ?
C2D C3D 1.379(8) . ?
C3D C4D 1.398(7) . ?
C4D C7D 1.423(8) . ?
C4D C5D 1.430(7) . ?
C5D C6D 1.360(8) . ?
C7D C9D 1.416(7) . ?
C7D C8D 1.421(8) . ?
C10D C12D 1.427(8) . ?
C10D C11D 1.429(8) . ?
N1E C8E 1.142(7) . ?
N2E C9E 1.142(8) . ?
N3E C11E 1.166(7) . ?
N4E C12E 1.146(8) . ?
F1E C2E 1.346(6) . ?
F2E C3E 1.349(6) . ?
F3E C5E 1.341(6) . ?
F4E C6E 1.333(6) . ?
C1E C2E 1.408(7) . ?
C1E C10E 1.415(7) . ?
C1E C6E 1.421(7) . ?
C2E C3E 1.379(8) . ?
C3E C4E 1.412(7) . ?
C5E C6E 1.368(7) . ?
C5E C4E 1.424(7) . ?
C7E C4E 1.410(7) . ?
C7E C9E 1.424(8) . ?
C7E C8E 1.435(8) . ?
C10E C11E 1.416(7) . ?
C10E C12E 1.423(8) . ?
C1F Cl1F 1.732(10) . ?
C1F Cl2F 1.778(9) . ?
C1F H1F1 0.9700 . ?
C1F H1F2 0.9700 . ?
C1G Cl2G 1.665(14) . ?
C1G Cl1G 1.700(14) . ?
C1G H1G1 0.9700 . ?
C1G H1G2 0.9700 . ?

loop_
_geom_torsion_atom_site_label_1
_geom_torsion_atom_site_label_2
_geom_torsion_atom_site_label_3
_geom_torsion_atom_site_label_4
_geom_torsion
_geom_torsion_site_symmetry_1
_geom_torsion_site_symmetry_2
_geom_torsion_site_symmetry_3
_geom_torsion_site_symmetry_4
_geom_torsion_publ_flag
C2 S1 C1 C6 -174.7(5) . . . . ?
C2 S1 C1 S4 4.5(4) . . . . ?
C3 S4 C1 C6 173.0(5) . . . . ?
C3 S4 C1 S1 -6.2(4) . . . . ?
C1 S1 C2 C3 -0.2(6) . . . . ?
C1 S1 C2 S2 179.7(4) . . . . ?
C5A S2 C2 C3 -27.2(9) . . . . ?
C5 S2 C2 C3 0.0(10) . . . . ?
C5A S2 C2 S1 152.9(7) . . . . ?
C5 S2 C2 S1 -179.8(7) . . . . ?
S1 C2 C3 S4 -4.1(8) . . . . ?
S2 C2 C3 S4 176.0(4) . . . . ?
S1 C2 C3 S3 164.6(5) . . . . ?
S2 C2 C3 S3 -15.3(11) . . . . ?
S1 C2 C3 S3A -159.8(6) . . . . ?
S2 C2 C3 S3A 20.4(11) . . . . ?
C1 S4 C3 C2 6.2(6) . . . . ?
C1 S4 C3 S3 -163.7(5) . . . . ?
C1 S4 C3 S3A 165.0(5) . . . . ?
C2 C3 S3 C4 37.4(11) . . . . ?
S4 C3 S3 C4 -153.9(8) . . . . ?
S3A C3 S3 C4 -63.9(8) . . . . ?
C3 S3 C4 C5 -54.5(18) . . . . ?
S3 C4 C5 S2 55(3) . . . . ?
C5A S2 C5 C4 57(2) . . . . ?
C2 S2 C5 C4 -25(2) . . . . ?
C2 C3 S3A C4A -37.5(13) . . . . ?
S4 C3 S3A C4A 166.2(9) . . . . ?
S3 C3 S3A C4A 62.8(10) . . . . ?
C3 S3A C4A C5A 65.2(14) . . . . ?
S3A C4A C5A S2 -93.6(15) . . . . ?
C2 S2 C5A C4A 62.6(14) . . . . ?
C5 S2 C5A C4A -39.7(16) . . . . ?
S1 C1 C6 S5 175.7(3) . . . . ?
S4 C1 C6 S5 -3.5(7) . . . . ?
S1 C1 C6 S6 1.2(6) . . . . ?
S4 C1 C6 S6 -177.9(3) . . . . ?
C7 S5 C6 C1 -171.6(4) . . . . ?
C7 S5 C6 S6 3.1(3) . . . . ?
C8 S6 C6 C1 171.7(4) . . . . ?
C8 S6 C6 S5 -3.2(3) . . . . ?
C6 S5 C7 C8 -1.9(4) . . . . ?
C6 S5 C7 C9 173.7(4) . . . . ?
C9 C7 C8 C10 5.3(8) . . . . ?
S5 C7 C8 C10 -179.6(4) . . . . ?
C9 C7 C8 S6 -175.2(4) . . . . ?
S5 C7 C8 S6 0.0(5) . . . . ?
C6 S6 C8 C7 1.9(4) . . . . ?
C6 S6 C8 C10 -178.5(4) . . . . ?
C11 O1 C9 C7 -143.7(4) . . . . ?
C8 C7 C9 O1 83.7(6) . . . . ?
S5 C7 C9 O1 -91.4(4) . . . . ?
C30 O2 C10 C8 -68.2(6) . . . . ?
C7 C8 C10 O2 -46.3(7) . . . . ?
S6 C8 C10 O2 134.2(4) . . . . ?
C9 O1 C11 C20 121.0(5) . . . . ?
C9 O1 C11 C12 -61.2(6) . . . . ?
C20 C11 C12 C13 -3.0(9) . . . . ?
O1 C11 C12 C13 179.2(5) . . . . ?
C11 C12 C13 C14 0.7(9) . . . . ?
C12 C13 C14 C19 1.4(8) . . . . ?
C12 C13 C14 C15 -176.6(6) . . . . ?
C19 C14 C15 C16 -0.7(9) . . . . ?
C13 C14 C15 C16 177.4(6) . . . . ?
C14 C15 C16 C17 1.8(10) . . . . ?
C15 C16 C17 C18 -1.8(9) . . . . ?
C16 C17 C18 C19 0.7(8) . . . . ?
C15 C14 C19 C20 176.8(5) . . . . ?
C13 C14 C19 C20 -1.3(8) . . . . ?
C15 C14 C19 C18 -0.4(8) . . . . ?
C13 C14 C19 C18 -178.5(5) . . . . ?
C17 C18 C19 C14 0.4(7) . . . . ?
C17 C18 C19 C20 -176.7(5) . . . . ?
C12 C11 C20 C19 3.1(7) . . . . ?
O1 C11 C20 C19 -179.1(4) . . . . ?
C12 C11 C20 C21 -178.4(5) . . . . ?
O1 C11 C20 C21 -0.6(7) . . . . ?
C14 C19 C20 C11 -0.9(7) . . . . ?
C18 C19 C20 C11 176.2(5) . . . . ?
C14 C19 C20 C21 -179.4(5) . . . . ?
C18 C19 C20 C21 -2.3(7) . . . . ?
C11 C20 C21 C30 -64.2(6) . . . . ?
C19 C20 C21 C30 114.2(5) . . . . ?
C11 C20 C21 C22 115.1(6) . . . . ?
C19 C20 C21 C22 -66.5(6) . . . . ?
C30 C21 C22 C23 177.2(5) . . . . ?
C20 C21 C22 C23 -2.2(8) . . . . ?
C30 C21 C22 C27 -3.9(7) . . . . ?
C20 C21 C22 C27 176.8(5) . . . . ?
C21 C22 C23 C24 179.9(5) . . . . ?
C27 C22 C23 C24 1.0(8) . . . . ?
C22 C23 C24 C25 -2.1(10) . . . . ?
C23 C24 C25 C26 1.6(10) . . . . ?
C24 C25 C26 C27 0.1(10) . . . . ?
C25 C26 C27 C28 176.4(6) . . . . ?
C25 C26 C27 C22 -1.1(9) . . . . ?
C23 C22 C27 C26 0.6(8) . . . . ?
C21 C22 C27 C26 -178.4(5) . . . . ?
C23 C22 C27 C28 -177.0(5) . . . . ?
C21 C22 C27 C28 4.0(8) . . . . ?
C26 C27 C28 C29 -178.5(5) . . . . ?
C22 C27 C28 C29 -1.0(8) . . . . ?
C27 C28 C29 C30 -2.0(8) . . . . ?
C10 O2 C30 C21 153.7(4) . . . . ?
C10 O2 C30 C29 -29.8(7) . . . . ?
C22 C21 C30 O2 177.4(4) . . . . ?
C20 C21 C30 O2 -3.3(7) . . . . ?
C22 C21 C30 C29 0.9(7) . . . . ?
C20 C21 C30 C29 -179.8(5) . . . . ?
C28 C29 C30 O2 -174.1(5) . . . . ?
C28 C29 C30 C21 2.1(7) . . . . ?
C5B S4B C1B C6B 179.6(4) . . . . ?
C5B S4B C1B S1B -1.4(4) . . . . ?
C2B S1B C1B C6B -178.5(4) . . . . ?
C2B S1B C1B S4B 2.5(4) . . . . ?
C3B S2B C2B C5B -33.2(11) . . . . ?
C3C S2B C2B C5B -2.9(7) . . . . ?
C3B S2B C2B S1B 148.7(9) . . . . ?
C3C S2B C2B S1B 179.0(5) . . . . ?
C1B S1B C2B C5B -2.9(5) . . . . ?
C1B S1B C2B S2B 175.5(3) . . . . ?
C2B S2B C3B C4B 57(2) . . . . ?
C3C S2B C3B C4B -37.7(17) . . . . ?
S2B C3B C4B S3B -65(3) . . . . ?
C4C S3B C4B C3B -63(3) . . . . ?
C5B S3B C4B C3B 31(3) . . . . ?
C3B S2B C3C C4C 58.2(16) . . . . ?
C2B S2B C3C C4C -33.0(11) . . . . ?
S2B C3C C4C S3B 68.0(14) . . . . ?
C5B S3B C4C C3C -57.2(12) . . . . ?
C4B S3B C4C C3C 32.4(19) . . . . ?
S2B C2B C5B S4B -175.6(4) . . . . ?
S1B C2B C5B S4B 2.5(6) . . . . ?
S2B C2B C5B S3B 5.8(8) . . . . ?
S1B C2B C5B S3B -176.1(3) . . . . ?
C1B S4B C5B C2B -0.6(5) . . . . ?
C1B S4B C5B S3B 178.1(3) . . . . ?
C4C S3B C5B C2B 21.2(8) . . . . ?
C4B S3B C5B C2B 0.0(11) . . . . ?
C4C S3B C5B S4B -157.3(6) . . . . ?
C4B S3B C5B S4B -178.5(10) . . . . ?
S4B C1B C6B S5B -0.4(6) . . . . ?
S1B C1B C6B S5B -179.4(3) . . . . ?
S4B C1B C6B S6B 177.4(3) . . . . ?
S1B C1B C6B S6B -1.5(6) . . . . ?
C7B S5B C6B C1B 174.4(4) . . . . ?
C7B S5B C6B S6B -3.6(3) . . . . ?
C8B S6B C6B C1B -174.2(4) . . . . ?
C8B S6B C6B S5B 3.9(3) . . . . ?
C6B S5B C7B C8B 1.7(5) . . . . ?
C6B S5B C7B C9B -178.0(4) . . . . ?
C9B C7B C8B C10B 7.3(9) . . . . ?
S5B C7B C8B C10B -172.4(4) . . . . ?
C9B C7B C8B S6B -179.6(4) . . . . ?
S5B C7B C8B S6B 0.7(6) . . . . ?
C6B S6B C8B C7B -2.7(5) . . . . ?
C6B S6B C8B C10B 171.1(4) . . . . ?
C11B O1B C9B C7B -74.0(5) . . . . ?
C8B C7B C9B O1B -44.8(7) . . . . ?
S5B C7B C9B O1B 134.9(4) . . . . ?
C30B O2B C10B C8B -146.2(4) . . . . ?
C7B C8B C10B O2B 86.2(6) . . . . ?
S6B C8B C10B O2B -87.0(5) . . . . ?
C9B O1B C11B C20B 149.1(4) . . . . ?
C9B O1B C11B C12B -37.0(7) . . . . ?
C20B C11B C12B C13B -1.6(8) . . . . ?
O1B C11B C12B C13B -175.2(5) . . . . ?
C11B C12B C13B C14B -2.5(8) . . . . ?
C12B C13B C14B C15B -173.9(6) . . . . ?
C12B C13B C14B C19B 1.1(8) . . . . ?
C13B C14B C15B C16B 174.2(7) . . . . ?
C19B C14B C15B C16B -0.9(10) . . . . ?
C14B C15B C16B C17B 1.6(11) . . . . ?
C15B C16B C17B C18B -1.9(11) . . . . ?
C16B C17B C18B C19B 1.4(10) . . . . ?
C17B C18B C19B C20B -179.9(6) . . . . ?
C17B C18B C19B C14B -0.7(9) . . . . ?
C13B C14B C19B C18B -174.8(5) . . . . ?
C15B C14B C19B C18B 0.4(8) . . . . ?
C13B C14B C19B C20B 4.3(8) . . . . ?
C15B C14B C19B C20B 179.6(5) . . . . ?
O1B C11B C20B C19B -179.2(4) . . . . ?
C12B C11B C20B C19B 7.0(7) . . . . ?
O1B C11B C20B C21B 0.9(7) . . . . ?
C12B C11B C20B C21B -172.9(5) . . . . ?
C18B C19B C20B C11B 170.9(5) . . . . ?
C14B C19B C20B C11B -8.2(7) . . . . ?
C18B C19B C20B C21B -9.2(8) . . . . ?
C14B C19B C20B C21B 171.7(5) . . . . ?
C11B C20B C21B C30B -67.2(7) . . . . ?
C19B C20B C21B C30B 112.8(6) . . . . ?
C11B C20B C21B C22B 112.5(6) . . . . ?
C19B C20B C21B C22B -67.4(7) . . . . ?
C30B C21B C22B C23B 177.7(5) . . . . ?
C20B C21B C22B C23B -2.1(8) . . . . ?
C30B C21B C22B C27B -0.7(7) . . . . ?
C20B C21B C22B C27B 179.5(5) . . . . ?
C27B C22B C23B C24B 0.0(8) . . . . ?
C21B C22B C23B C24B -178.4(5) . . . . ?
C22B C23B C24B C25B 0.6(9) . . . . ?
C23B C24B C25B C26B -0.9(9) . . . . ?
C24B C25B C26B C27B 0.7(10) . . . . ?
C23B C22B C27B C28B 179.9(5) . . . . ?
C21B C22B C27B C28B -1.7(8) . . . . ?
C23B C22B C27B C26B -0.2(8) . . . . ?
C21B C22B C27B C26B 178.2(5) . . . . ?
C25B C26B C27B C28B 179.7(6) . . . . ?
C25B C26B C27B C22B -0.1(9) . . . . ?
C22B C27B C28B C29B 2.8(9) . . . . ?
C26B C27B C28B C29B -177.0(6) . . . . ?
C27B C28B C29B C30B -1.5(9) . . . . ?
C22B C21B C30B O2B -177.4(4) . . . . ?
C20B C21B C30B O2B 2.3(7) . . . . ?
C22B C21B C30B C29B 2.0(8) . . . . ?
C20B C21B C30B C29B -178.2(5) . . . . ?
C10B O2B C30B C21B 113.9(5) . . . . ?
C10B O2B C30B C29B -65.5(6) . . . . ?
C28B C29B C30B C21B -1.0(9) . . . . ?
C28B C29B C30B O2B 178.5(5) . . . . ?
C6D C1D C2D F1D -179.3(4) . . . . ?
C10D C1D C2D F1D -2.0(8) . . . . ?
C6D C1D C2D C3D -1.7(7) . . . . ?
C10D C1D C2D C3D 175.6(5) . . . . ?
F1D C2D C3D F2D 1.2(7) . . . . ?
C1D C2D C3D F2D -176.4(4) . . . . ?
F1D C2D C3D C4D 178.2(5) . . . . ?
C1D C2D C3D C4D 0.5(8) . . . . ?
F2D C3D C4D C7D -1.3(8) . . . . ?
C2D C3D C4D C7D -178.2(5) . . . . ?
F2D C3D C4D C5D 178.0(4) . . . . ?
C2D C3D C4D C5D 1.2(7) . . . . ?
C3D C4D C5D F3D 179.7(4) . . . . ?
C7D C4D C5D F3D -1.0(8) . . . . ?
C3D C4D C5D C6D -1.7(7) . . . . ?
C7D C4D C5D C6D 177.6(5) . . . . ?
F3D C5D C6D F4D -3.3(7) . . . . ?
C4D C5D C6D F4D 178.1(5) . . . . ?
F3D C5D C6D C1D 179.2(5) . . . . ?
C4D C5D C6D C1D 0.6(9) . . . . ?
C10D C1D C6D F4D 6.3(8) . . . . ?
C2D C1D C6D F4D -176.4(4) . . . . ?
C10D C1D C6D C5D -176.2(5) . . . . ?
C2D C1D C6D C5D 1.1(7) . . . . ?
C3D C4D C7D C9D 176.8(5) . . . . ?
C5D C4D C7D C9D -2.4(8) . . . . ?
C3D C4D C7D C8D -0.9(8) . . . . ?
C5D C4D C7D C8D 179.8(5) . . . . ?
C6D C1D C10D C12D 10.4(8) . . . . ?
C2D C1D C10D C12D -166.6(5) . . . . ?
C6D C1D C10D C11D -175.1(5) . . . . ?
C2D C1D C10D C11D 7.9(9) . . . . ?
C10E C1E C2E F1E 1.1(8) . . . . ?
C6E C1E C2E F1E 179.6(4) . . . . ?
C10E C1E C2E C3E -177.3(5) . . . . ?
C6E C1E C2E C3E 1.2(7) . . . . ?
F1E C2E C3E F2E 1.6(7) . . . . ?
C1E C2E C3E F2E -179.9(4) . . . . ?
F1E C2E C3E C4E -178.7(4) . . . . ?
C1E C2E C3E C4E -0.2(8) . . . . ?
F3E C5E C6E F4E -2.4(7) . . . . ?
C4E C5E C6E F4E 178.6(4) . . . . ?
F3E C5E C6E C1E -179.3(4) . . . . ?
C2E C1E C6E F4E -178.8(4) . . . . ?
C10E C1E C6E F4E -0.2(7) . . . . ?
C2E C1E C6E C5E -1.9(7) . . . . ?
C10E C1E C6E C5E 176.6(5) . . . . ?
C9E C7E C4E C3E -179.0(5) . . . . ?
C8E C7E C4E C3E 0.6(8) . . . . ?
C9E C7E C4E C5E 1.0(8) . . . . ?
C8E C7E C4E C5E -179.4(5) . . . . ?
F2E C3E C4E C7E -0.4(7) . . . . ?
C2E C3E C4E C7E 179.8(5) . . . . ?
F2E C3E C4E C5E 179.6(4) . . . . ?
C2E C3E C4E C5E -0.2(7) . . . . ?
F3E C5E C4E C7E 0.4(7) . . . . ?
C6E C5E C4E C7E 179.4(5) . . . . ?
F3E C5E C4E C3E -179.6(4) . . . . ?
C6E C5E C4E C3E -0.6(7) . . . . ?
C2E C1E C10E C11E 1.8(8) . . . . ?
C6E C1E C10E C11E -176.6(5) . . . . ?
C2E C1E C10E C12E 178.0(5) . . . . ?
C6E C1E C10E C12E -0.4(8) . . . . ?
